data_7035117
loop_
_publ_author_name
'Liu, Jing-Jing'
'Lin, Yue-Jian'
'Jin, Guo-Xin'

_publ_section_title
;
 A stepwise assembly of a molecular box from 16-electron half-sandwich
 precursors [Cp*M(pdt)] (M = Rh, Ir).
;
_journal_issue 22
_journal_name_full 'Dalton transactions (Cambridge, England : 2003)'
_journal_page_first 10281
_journal_page_last 10288
_journal_paper_doi 10.1039/c5dt01061f
_journal_volume 44
_journal_year 2015
_chemical_formula_sum 'C52 H75 Ag F3 N6 O6 Rh3 S7'
_chemical_formula_weight 1578.20
_chemical_name_systematic
; 
 ? 
;
_space_group_crystal_system orthorhombic
_space_group_IT_number 60
_space_group_name_Hall '-P 2n 2ab'
_space_group_name_H-M_alt 'P b c n'
_symmetry_space_group_name_Hall '-P 2n 2ab'
_symmetry_space_group_name_H-M 'P b c n'
_atom_sites_solution_hydrogens geom
_audit_creation_method SHELXL-2013
_audit_update_record
;
2015-01-24 deposited with the CCDC.
2015-04-22 downloaded from the CCDC.
;
_cell_angle_alpha 90
_cell_angle_beta 90
_cell_angle_gamma 90
_cell_formula_units_Z 8
_cell_length_a 25.2150(14)
_cell_length_b 16.4859(10)
_cell_length_c 28.9810(17)
_cell_measurement_reflns_used 9570
_cell_measurement_temperature 193(2)
_cell_measurement_theta_max 25.20
_cell_measurement_theta_min 2.47
_cell_volume 12047.2(12)
_computing_cell_refinement 'Bruker SAINT'
_computing_data_collection 'Bruker APEX2'
_computing_data_reduction 'Bruker SAINT'
_computing_molecular_graphics 'Bruker SHELXTL'
_computing_publication_material 'Bruker SHELXTL'
_computing_structure_refinement 'SHELXL-2013 (Sheldrick, 2013)'
_computing_structure_solution 'SHELXS-97 (Sheldrick, 2008)'
_diffrn_ambient_temperature 193(2)
_diffrn_measured_fraction_theta_full 0.994
_diffrn_measured_fraction_theta_max 0.993
_diffrn_measurement_device_type 'Bruker APEX-II CCD'
_diffrn_measurement_method '\f and \w scans'
_diffrn_radiation_type MoK\a
_diffrn_radiation_wavelength 0.71073
_diffrn_reflns_av_R_equivalents 0.0649
_diffrn_reflns_av_unetI/netI 0.0620
_diffrn_reflns_laue_measured_fraction_full 0.994
_diffrn_reflns_laue_measured_fraction_max 0.993
_diffrn_reflns_limit_h_max 31
_diffrn_reflns_limit_h_min -30
_diffrn_reflns_limit_k_max 20
_diffrn_reflns_limit_k_min -8
_diffrn_reflns_limit_l_max 35
_diffrn_reflns_limit_l_min -36
_diffrn_reflns_number 57878
_diffrn_reflns_point_group_measured_fraction_full 0.994
_diffrn_reflns_point_group_measured_fraction_max 0.993
_diffrn_reflns_theta_full 25.242
_diffrn_reflns_theta_max 26.602
_diffrn_reflns_theta_min 1.405
_exptl_absorpt_coefficient_mu 1.432
_exptl_absorpt_correction_T_max 0.745
_exptl_absorpt_correction_T_min 0.628
_exptl_absorpt_correction_type multi-scan
_exptl_absorpt_process_details sadabs
_exptl_crystal_colour red
_exptl_crystal_density_diffrn 1.740
_exptl_crystal_description block
_exptl_crystal_F_000 6384
_exptl_crystal_size_max 0.240
_exptl_crystal_size_mid 0.160
_exptl_crystal_size_min 0.110
_platon_squeeze_details
; 
 In asymmetric unit of this data, there were disordered 
 anion and solvents (one triflate anion, two diethyl ether 
 and one methanol molecules) which could not be restrained 
 properly. Therefore, SQUEEZE algorithm was used to omit 
 them. 
;
_refine_diff_density_max 0.968
_refine_diff_density_min -0.735
_refine_diff_density_rms 0.155
_refine_ls_extinction_method none
_refine_ls_goodness_of_fit_ref 0.944
_refine_ls_hydrogen_treatment constr
_refine_ls_matrix_type full
_refine_ls_number_parameters 538
_refine_ls_number_reflns 12532
_refine_ls_number_restraints 20
_refine_ls_restrained_S_all 0.946
_refine_ls_R_factor_all 0.0927
_refine_ls_R_factor_gt 0.0558
_refine_ls_shift/su_max 0.001
_refine_ls_shift/su_mean 0.000
_refine_ls_structure_factor_coef Fsqd
_refine_ls_weighting_details
; 
 w=1/[\s^2^(Fo^2^)+(0.0971P)^2^] 
 where P=(Fo^2^+2Fc^2^)/3 
;
_refine_ls_weighting_scheme calc
_refine_ls_wR_factor_gt 0.1459
_refine_ls_wR_factor_ref 0.1609
_reflns_Friedel_coverage 0.000
_reflns_number_gt 7434
_reflns_number_total 12532
_reflns_threshold_expression 'I > 2\s(I)'
_cod_data_source_file c5dt01061f2.cif
_cod_data_source_block complex
_cod_depositor_comments 'Adding full bibliography for 7035112--7035117.cif.'
_cod_database_code 7035117
_audit_block_doi 10.5517/cc142s44
_shelx_space_group_comment
; 
The symmetry employed for this shelxl refinement is uniquely defined 
by the following loop, which should always be used as a source of 
symmetry information in preference to the above space-group names. 
They are only intended as comments. 
;
_shelx_estimated_absorpt_t_min 0.725
_shelx_estimated_absorpt_t_max 0.858
_shelxl_version_number 2013-2

loop_
_space_group_symop_operation_xyz
'x, y, z'
'-x+1/2, -y+1/2, z+1/2'
'-x, y, -z+1/2'
'x+1/2, -y+1/2, -z'
'-x, -y, -z'
'x-1/2, y-1/2, -z-1/2'
'x, -y, z-1/2'
'-x-1/2, y-1/2, z'

loop_
_atom_site_label
_atom_site_type_symbol
_atom_site_fract_x
_atom_site_fract_y
_atom_site_fract_z
_atom_site_U_iso_or_equiv
_atom_site_adp_type
_atom_site_occupancy
_atom_site_site_symmetry_order
_atom_site_calc_flag
_atom_site_refinement_flags_posn
_atom_site_refinement_flags_adp
Ag1 Ag 0.51851(2) 0.88361(3) 0.17603(2) 0.05797(17) Uani 1 1 d . .
Rh1 Rh 0.52555(2) 0.90075(3) 0.00815(2) 0.04701(15) Uani 1 1 d . .
Rh2 Rh 0.31252(2) 0.79456(3) 0.16361(2) 0.05347(16) Uani 1 1 d . .
Rh3 Rh 0.27469(2) 0.86801(3) 0.27340(2) 0.04035(14) Uani 1 1 d . .
N1 N 0.6095(2) 1.1104(4) 0.07405(19) 0.0586(15) Uani 1 1 d . .
N2 N 0.56172(19) 1.0175(3) 0.14393(16) 0.0429(12) Uani 1 1 d . .
N3 N 0.44884(19) 0.9623(3) 0.19639(17) 0.0407(11) Uani 1 1 d . .
N4 N 0.35487(19) 1.0477(3) 0.21138(17) 0.0427(12) Uani 1 1 d . .
N5 N 0.4397(2) 0.7719(3) 0.3019(2) 0.0522(13) Uani 1 1 d . .
N6 N 0.3824(2) 0.6511(3) 0.2580(2) 0.0652(16) Uani 1 1 d . .
S1 S 0.55876(7) 1.03504(10) 0.00567(5) 0.0462(4) Uani 1 1 d . .
S2 S 0.50565(7) 0.92940(11) 0.08624(5) 0.0520(4) Uani 1 1 d . .
S3 S 0.40245(7) 0.82459(10) 0.17609(7) 0.0584(5) Uani 1 1 d . .
S4 S 0.29275(6) 0.92042(9) 0.19731(6) 0.0442(4) Uani 1 1 d . .
S5 S 0.36208(6) 0.87896(9) 0.29863(6) 0.0463(4) Uani 1 1 d . .
S6 S 0.29827(6) 0.74272(9) 0.24036(6) 0.0448(4) Uani 1 1 d . .
C1 C 0.5750(3) 1.0518(4) 0.0644(2) 0.0440(14) Uani 1 1 d . .
C2 C 0.5506(2) 1.0049(4) 0.0991(2) 0.0431(14) Uani 1 1 d . .
C3 C 0.5957(2) 1.0783(4) 0.1522(2) 0.0519(16) Uani 1 1 d . .
H3 H 0.6035 1.0912 0.1834 0.062 Uiso 1 1 calc R U
C4 C 0.6194(3) 1.1220(4) 0.1191(3) 0.0616(19) Uani 1 1 d . .
H4 H 0.6442 1.1627 0.1279 0.074 Uiso 1 1 calc R U
C5 C 0.4016(2) 0.9258(4) 0.1919(2) 0.0406(13) Uani 1 1 d . .
C6 C 0.3551(2) 0.9693(3) 0.1996(2) 0.0380(13) Uani 1 1 d . .
C7 C 0.4032(3) 1.0829(4) 0.2140(2) 0.0468(15) Uani 1 1 d . .
H7 H 0.4052 1.1392 0.2209 0.056 Uiso 1 1 calc R U
C8 C 0.4493(2) 1.0412(4) 0.2073(2) 0.0428(14) Uani 1 1 d . .
H8 H 0.4822 1.0686 0.2104 0.051 Uiso 1 1 calc R U
C9 C 0.3892(3) 0.7843(4) 0.2874(2) 0.0486(15) Uani 1 1 d . .
C10 C 0.3613(2) 0.7225(3) 0.2645(2) 0.0455(15) Uani 1 1 d . .
C11 C 0.4306(3) 0.6383(5) 0.2744(3) 0.073(2) Uani 1 1 d . .
H11 H 0.4459 0.5860 0.2714 0.088 Uiso 1 1 calc R U
C12 C 0.4589(3) 0.6975(4) 0.2956(3) 0.068(2) Uani 1 1 d . .
H12 H 0.4936 0.6855 0.3063 0.081 Uiso 1 1 calc R U
C13 C 0.5142(3) 0.7766(4) -0.0195(2) 0.064(2) Uani 1 1 d . .
C14 C 0.5443(3) 0.8248(4) -0.0516(2) 0.0592(18) Uani 1 1 d . .
C15 C 0.5911(3) 0.8502(5) -0.0301(3) 0.071(2) Uani 1 1 d . .
C16 C 0.5911(4) 0.8197(5) 0.0159(3) 0.076(2) Uani 1 1 d . .
C17 C 0.5434(4) 0.7734(5) 0.0221(3) 0.084(3) Uani 1 1 d . .
C18 C 0.4636(4) 0.7356(6) -0.0283(4) 0.099(3) Uani 1 1 d . .
H18A H 0.4655 0.6797 -0.0169 0.149 Uiso 1 1 calc R U
H18B H 0.4565 0.7351 -0.0616 0.149 Uiso 1 1 calc R U
H18C H 0.4350 0.7645 -0.0123 0.149 Uiso 1 1 calc R U
C19 C 0.5308(4) 0.8351(5) -0.1021(2) 0.085(3) Uani 1 1 d . .
H19A H 0.5410 0.8896 -0.1123 0.127 Uiso 1 1 calc R U
H19B H 0.4926 0.8277 -0.1065 0.127 Uiso 1 1 calc R U
H19C H 0.5501 0.7946 -0.1204 0.127 Uiso 1 1 calc R U
C20 C 0.6339(4) 0.9003(7) -0.0534(4) 0.111(4) Uani 1 1 d . .
H20A H 0.6454 0.9436 -0.0326 0.166 Uiso 1 1 calc R U
H20B H 0.6196 0.9242 -0.0818 0.166 Uiso 1 1 calc R U
H20C H 0.6641 0.8654 -0.0610 0.166 Uiso 1 1 calc R U
C21 C 0.6340(4) 0.8269(7) 0.0512(4) 0.119(4) Uani 1 1 d . .
H21A H 0.6529 0.7751 0.0537 0.179 Uiso 1 1 calc R U
H21B H 0.6183 0.8407 0.0811 0.179 Uiso 1 1 calc R U
H21C H 0.6589 0.8695 0.0419 0.179 Uiso 1 1 calc R U
C22 C 0.5294(5) 0.7245(6) 0.0646(3) 0.110(4) Uani 1 1 d . .
H22A H 0.5253 0.6673 0.0562 0.165 Uiso 1 1 calc R U
H22B H 0.4960 0.7447 0.0777 0.165 Uiso 1 1 calc R U
H22C H 0.5577 0.7299 0.0875 0.165 Uiso 1 1 calc R U
C23 C 0.3125(4) 0.7981(6) 0.0894(3) 0.080(3) Uani 1 1 d . .
C24 C 0.3262(4) 0.7164(7) 0.1051(4) 0.105(4) Uani 1 1 d D .
C25 C 0.2788(5) 0.6901(5) 0.1295(3) 0.081(3) Uani 1 1 d D .
C26 C 0.2418(5) 0.7522(8) 0.1277(4) 0.104(3) Uani 1 1 d D .
C27 C 0.2592(5) 0.8142(7) 0.1030(4) 0.100(3) Uani 1 1 d D .
C28 C 0.3430(6) 0.8569(9) 0.0596(4) 0.168(6) Uani 1 1 d . U
H28A H 0.3791 0.8627 0.0717 0.251 Uiso 1 1 calc R U
H28B H 0.3252 0.9098 0.0600 0.251 Uiso 1 1 calc R U
H28C H 0.3445 0.8364 0.0279 0.251 Uiso 1 1 calc R U
C29 C 0.3786(7) 0.6742(12) 0.0947(5) 0.197(8) Uani 1 1 d . .
H29A H 0.3815 0.6647 0.0614 0.296 Uiso 1 1 calc R U
H29B H 0.3799 0.6222 0.1111 0.296 Uiso 1 1 calc R U
H29C H 0.4080 0.7086 0.1049 0.296 Uiso 1 1 calc R U
C30 C 0.2734(7) 0.6061(6) 0.1494(4) 0.152(6) Uani 1 1 d . U
H30A H 0.2547 0.6091 0.1790 0.228 Uiso 1 1 calc R U
H30B H 0.3088 0.5828 0.1542 0.228 Uiso 1 1 calc R U
H30C H 0.2533 0.5719 0.1280 0.228 Uiso 1 1 calc R U
C31 C 0.1839(5) 0.7390(11) 0.1475(5) 0.171(7) Uani 1 1 d . U
H31A H 0.1766 0.7800 0.1711 0.257 Uiso 1 1 calc R U
H31B H 0.1813 0.6848 0.1611 0.257 Uiso 1 1 calc R U
H31C H 0.1581 0.7441 0.1224 0.257 Uiso 1 1 calc R U
C32 C 0.2297(7) 0.8875(9) 0.0917(5) 0.171(7) Uani 1 1 d . .
H32A H 0.2139 0.8819 0.0610 0.256 Uiso 1 1 calc R U
H32B H 0.2537 0.9342 0.0920 0.256 Uiso 1 1 calc R U
H32C H 0.2015 0.8957 0.1146 0.256 Uiso 1 1 calc R U
C33 C 0.2247(2) 0.9637(4) 0.3008(2) 0.0470(15) Uani 1 1 d . .
C34 C 0.1915(3) 0.9096(4) 0.2749(2) 0.0525(17) Uani 1 1 d . .
C35 C 0.1946(2) 0.8327(4) 0.2946(2) 0.0451(15) Uani 1 1 d . .
C36 C 0.2298(3) 0.8373(4) 0.3335(2) 0.0525(16) Uani 1 1 d . .
C37 C 0.2464(3) 0.9198(4) 0.3379(2) 0.0504(16) Uani 1 1 d . .
C38 C 0.2332(3) 1.0532(4) 0.2922(3) 0.067(2) Uani 1 1 d . .
H38A H 0.2067 1.0845 0.3093 0.101 Uiso 1 1 calc R U
H38B H 0.2297 1.0645 0.2591 0.101 Uiso 1 1 calc R U
H38C H 0.2688 1.0687 0.3025 0.101 Uiso 1 1 calc R U
C39 C 0.1575(3) 0.9335(4) 0.2344(3) 0.0635(19) Uani 1 1 d . .
H39A H 0.1265 0.9637 0.2455 0.095 Uiso 1 1 calc R U
H39B H 0.1456 0.8846 0.2182 0.095 Uiso 1 1 calc R U
H39C H 0.1781 0.9676 0.2134 0.095 Uiso 1 1 calc R U
C40 C 0.1654(3) 0.7590(4) 0.2794(3) 0.0590(18) Uani 1 1 d . .
H40A H 0.1338 0.7517 0.2986 0.088 Uiso 1 1 calc R U
H40B H 0.1884 0.7114 0.2825 0.088 Uiso 1 1 calc R U
H40C H 0.1547 0.7652 0.2471 0.088 Uiso 1 1 calc R U
C41 C 0.2419(4) 0.7707(5) 0.3678(3) 0.081(3) Uani 1 1 d . .
H41A H 0.2782 0.7772 0.3793 0.122 Uiso 1 1 calc R U
H41B H 0.2384 0.7178 0.3526 0.122 Uiso 1 1 calc R U
H41C H 0.2169 0.7739 0.3936 0.122 Uiso 1 1 calc R U
C42 C 0.2778(3) 0.9553(5) 0.3775(3) 0.072(2) Uani 1 1 d . .
H42A H 0.2859 1.0123 0.3710 0.108 Uiso 1 1 calc R U
H42B H 0.3110 0.9249 0.3812 0.108 Uiso 1 1 calc R U
H42C H 0.2570 0.9515 0.4060 0.108 Uiso 1 1 calc R U

loop_
_atom_site_aniso_label
_atom_site_aniso_U_11
_atom_site_aniso_U_22
_atom_site_aniso_U_33
_atom_site_aniso_U_23
_atom_site_aniso_U_13
_atom_site_aniso_U_12
Ag1 0.0373(3) 0.0597(3) 0.0769(4) 0.0229(3) 0.0060(2) 0.0106(2)
Rh1 0.0616(3) 0.0460(3) 0.0335(3) -0.0047(2) -0.0035(2) -0.0034(2)
Rh2 0.0603(4) 0.0410(3) 0.0591(3) -0.0042(2) 0.0087(3) -0.0172(2)
Rh3 0.0305(3) 0.0354(2) 0.0552(3) 0.0020(2) 0.0007(2) -0.0062(2)
N1 0.057(4) 0.075(4) 0.044(3) 0.002(3) 0.003(3) -0.013(3)
N2 0.040(3) 0.055(3) 0.033(3) -0.007(2) -0.005(2) 0.005(2)
N3 0.034(3) 0.039(3) 0.049(3) 0.007(2) -0.002(2) 0.000(2)
N4 0.040(3) 0.033(3) 0.055(3) 0.005(2) 0.002(2) -0.001(2)
N5 0.034(3) 0.053(3) 0.069(4) -0.002(3) 0.001(3) -0.008(3)
N6 0.050(4) 0.043(3) 0.102(5) -0.010(3) 0.003(3) -0.005(3)
S1 0.0548(10) 0.0529(9) 0.0310(8) -0.0029(6) 0.0042(7) -0.0099(8)
S2 0.0652(11) 0.0604(10) 0.0303(8) -0.0016(7) -0.0020(7) -0.0170(9)
S3 0.0488(10) 0.0361(8) 0.0904(14) -0.0061(8) 0.0236(9) -0.0037(7)
S4 0.0334(8) 0.0403(8) 0.0591(10) 0.0054(7) 0.0013(7) -0.0060(6)
S5 0.0346(8) 0.0396(8) 0.0646(11) -0.0060(7) -0.0021(7) -0.0059(7)
S6 0.0392(8) 0.0348(8) 0.0604(10) -0.0017(7) -0.0001(7) -0.0104(6)
C1 0.048(4) 0.050(4) 0.034(3) -0.005(3) -0.002(3) -0.001(3)
C2 0.043(3) 0.045(3) 0.041(3) -0.009(3) -0.004(3) -0.002(3)
C3 0.039(4) 0.071(4) 0.046(4) -0.009(3) -0.006(3) 0.000(3)
C4 0.058(5) 0.068(5) 0.059(5) -0.010(4) -0.011(4) -0.018(4)
C5 0.037(3) 0.042(3) 0.042(3) 0.000(3) 0.006(3) 0.000(3)
C6 0.032(3) 0.032(3) 0.050(4) 0.007(2) 0.001(3) -0.006(2)
C7 0.052(4) 0.042(3) 0.046(4) -0.004(3) 0.004(3) -0.003(3)
C8 0.036(3) 0.043(3) 0.049(4) 0.008(3) 0.001(3) -0.008(3)
C9 0.051(4) 0.048(4) 0.047(4) 0.002(3) 0.002(3) 0.000(3)
C10 0.042(4) 0.036(3) 0.058(4) -0.002(3) -0.003(3) -0.015(3)
C11 0.049(4) 0.051(4) 0.120(7) -0.013(4) 0.000(4) 0.008(4)
C12 0.041(4) 0.044(4) 0.118(7) -0.014(4) -0.007(4) 0.005(3)
C13 0.102(6) 0.044(4) 0.046(4) -0.008(3) -0.014(4) -0.004(4)
C14 0.077(5) 0.049(4) 0.052(4) -0.015(3) 0.002(4) 0.010(4)
C15 0.077(6) 0.072(5) 0.064(5) -0.017(4) 0.014(4) 0.011(4)
C16 0.091(6) 0.068(5) 0.068(5) -0.021(4) -0.034(5) 0.023(5)
C17 0.129(8) 0.047(4) 0.077(6) 0.001(4) -0.014(6) 0.010(5)
C18 0.116(8) 0.074(6) 0.109(8) -0.019(5) -0.013(6) -0.033(6)
C19 0.135(8) 0.082(6) 0.038(4) -0.018(4) -0.003(4) 0.023(6)
C20 0.096(7) 0.121(8) 0.115(8) -0.042(7) 0.049(6) -0.011(6)
C21 0.113(8) 0.137(9) 0.108(8) -0.028(7) -0.059(7) 0.054(7)
C22 0.179(12) 0.077(6) 0.075(7) 0.016(5) 0.011(7) 0.024(7)
C23 0.097(7) 0.085(6) 0.059(5) 0.002(4) 0.012(5) -0.045(6)
C24 0.096(8) 0.117(8) 0.102(8) -0.070(7) 0.002(6) 0.030(7)
C25 0.130(9) 0.068(5) 0.045(4) -0.007(4) -0.002(5) -0.046(6)
C26 0.098(8) 0.126(10) 0.087(8) -0.050(7) -0.018(6) -0.019(8)
C27 0.121(10) 0.097(8) 0.083(7) -0.009(6) -0.023(7) -0.012(7)
C28 0.216(15) 0.190(13) 0.097(9) 0.024(8) -0.006(9) -0.112(12)
C29 0.201(17) 0.25(2) 0.144(13) -0.097(12) -0.012(11) 0.089(15)
C30 0.282(17) 0.082(7) 0.093(8) -0.002(6) -0.042(9) -0.070(9)
C31 0.089(8) 0.288(18) 0.137(11) -0.092(12) -0.001(8) -0.054(10)
C32 0.171(15) 0.177(15) 0.165(15) -0.051(11) -0.056(11) 0.048(12)
C33 0.042(4) 0.046(3) 0.052(4) 0.000(3) 0.010(3) -0.005(3)
C34 0.041(4) 0.051(4) 0.066(4) 0.002(3) 0.012(3) 0.000(3)
C35 0.034(3) 0.045(3) 0.055(4) 0.008(3) 0.011(3) -0.007(3)
C36 0.042(4) 0.063(4) 0.053(4) 0.002(3) 0.008(3) -0.005(3)
C37 0.044(4) 0.049(4) 0.058(4) -0.006(3) 0.009(3) -0.005(3)
C38 0.062(5) 0.046(4) 0.094(6) -0.004(4) 0.000(4) -0.006(4)
C39 0.048(4) 0.062(4) 0.081(5) 0.006(4) -0.011(4) 0.004(4)
C40 0.046(4) 0.049(4) 0.082(5) 0.006(3) -0.006(4) -0.012(3)
C41 0.083(6) 0.073(5) 0.088(6) 0.029(4) 0.003(5) -0.022(5)
C42 0.061(5) 0.081(5) 0.074(5) -0.006(4) 0.006(4) -0.019(4)

loop_
_atom_type_symbol
_atom_type_description
_atom_type_scat_dispersion_real
_atom_type_scat_dispersion_imag
_atom_type_scat_source
C C 0.0033 0.0016 'International Tables Vol C Tables 4.2.6.8 and 6.1.1.4'
H H 0.0000 0.0000 'International Tables Vol C Tables 4.2.6.8 and 6.1.1.4'
N N 0.0061 0.0033 'International Tables Vol C Tables 4.2.6.8 and 6.1.1.4'
O O 0.0106 0.0060 'International Tables Vol C Tables 4.2.6.8 and 6.1.1.4'
S S 0.1246 0.1234 'International Tables Vol C Tables 4.2.6.8 and 6.1.1.4'
Rh Rh -1.1178 0.9187 'International Tables Vol C Tables 4.2.6.8 and 6.1.1.4'
Ag Ag -0.8971 1.1015 'International Tables Vol C Tables 4.2.6.8 and 6.1.1.4'
F F 0.0171 0.0103 'International Tables Vol C Tables 4.2.6.8 and 6.1.1.4'

loop_
_geom_angle_atom_site_label_1
_geom_angle_atom_site_label_2
_geom_angle_atom_site_label_3
_geom_angle
_geom_angle_site_symmetry_1
_geom_angle_site_symmetry_3
N5 Ag1 N3 140.41(18) 3_655 .
N5 Ag1 N2 127.04(17) 3_655 .
N3 Ag1 N2 86.14(16) . .
N5 Ag1 S2 124.15(15) 3_655 .
N3 Ag1 S2 89.87(13) . .
N2 Ag1 S2 58.67(11) . .
C16 Rh1 C15 38.7(3) . .
C16 Rh1 C17 38.8(3) . .
C15 Rh1 C17 64.3(4) . .
C16 Rh1 C14 63.7(3) . .
C15 Rh1 C14 37.5(3) . .
C17 Rh1 C14 63.4(3) . .
C16 Rh1 C13 63.9(3) . .
C15 Rh1 C13 63.7(3) . .
C17 Rh1 C13 37.5(3) . .
C14 Rh1 C13 38.1(3) . .
C16 Rh1 S2 100.9(2) . .
C15 Rh1 S2 137.0(2) . .
C17 Rh1 S2 93.4(2) . .
C14 Rh1 S2 156.5(2) . .
C13 Rh1 S2 120.2(2) . .
C16 Rh1 S1 108.3(3) . .
C15 Rh1 S1 94.3(2) . .
C17 Rh1 S1 146.2(3) . .
C14 Rh1 S1 115.7(2) . .
C13 Rh1 S1 153.9(2) . .
S2 Rh1 S1 85.26(6) . .
C16 Rh1 S1 167.1(2) . 5_675
C15 Rh1 S1 139.5(2) . 5_675
C17 Rh1 S1 129.4(3) . 5_675
C14 Rh1 S1 108.1(2) . 5_675
C13 Rh1 S1 103.4(2) . 5_675
S2 Rh1 S1 83.34(6) . 5_675
S1 Rh1 S1 84.04(6) . 5_675
C23 Rh2 C24 39.7(4) . .
C23 Rh2 C25 64.2(3) . .
C24 Rh2 C25 39.4(3) . .
C23 Rh2 C26 62.1(4) . .
C24 Rh2 C26 64.1(4) . .
C25 Rh2 C26 37.2(4) . .
C23 Rh2 C27 37.9(4) . .
C24 Rh2 C27 64.2(4) . .
C25 Rh2 C27 61.3(4) . .
C26 Rh2 C27 34.8(3) . .
C23 Rh2 S4 113.1(3) . .
C24 Rh2 S4 152.8(4) . .
C25 Rh2 S4 144.3(3) . .
C26 Rh2 S4 108.0(3) . .
C27 Rh2 S4 94.1(3) . .
C23 Rh2 S3 98.5(3) . .
C24 Rh2 S3 95.3(3) . .
C25 Rh2 S3 128.2(3) . .
C26 Rh2 S3 158.6(3) . .
C27 Rh2 S3 132.1(4) . .
S4 Rh2 S3 87.40(6) . .
C23 Rh2 S6 158.8(2) . .
C24 Rh2 S6 122.5(4) . .
C25 Rh2 S6 94.6(2) . .
C26 Rh2 S6 101.8(3) . .
C27 Rh2 S6 133.4(4) . .
S4 Rh2 S6 84.13(6) . .
S3 Rh2 S6 94.39(6) . .
C36 Rh3 C33 64.4(3) . .
C36 Rh3 C37 38.7(2) . .
C33 Rh3 C37 37.8(2) . .
C36 Rh3 C35 38.8(2) . .
C33 Rh3 C35 63.6(2) . .
C37 Rh3 C35 63.9(2) . .
C36 Rh3 C34 63.6(3) . .
C33 Rh3 C34 38.3(2) . .
C37 Rh3 C34 63.2(3) . .
C35 Rh3 C34 36.9(2) . .
C36 Rh3 S5 105.26(19) . .
C33 Rh3 S5 112.27(18) . .
C37 Rh3 S5 90.61(18) . .
C35 Rh3 S5 143.63(18) . .
C34 Rh3 S5 150.37(19) . .
C36 Rh3 S6 104.91(19) . .
C33 Rh3 S6 159.03(17) . .
C37 Rh3 S6 141.00(18) . .
C35 Rh3 S6 96.53(17) . .
C34 Rh3 S6 121.36(18) . .
S5 Rh3 S6 87.52(6) . .
C36 Rh3 S4 158.41(19) . .
C33 Rh3 S4 100.55(17) . .
C37 Rh3 S4 134.98(18) . .
C35 Rh3 S4 121.74(17) . .
C34 Rh3 S4 94.92(18) . .
S5 Rh3 S4 94.62(6) . .
S6 Rh3 S4 83.95(6) . .
C1 N1 C4 115.5(6) . .
C3 N2 C2 114.8(5) . .
C3 N2 Ag1 146.0(4) . .
C2 N2 Ag1 97.3(4) . .
C8 N3 C5 117.9(5) . .
C8 N3 Ag1 127.8(4) . .
C5 N3 Ag1 114.0(4) . .
C6 N4 C7 115.2(5) . .
C12 N5 C9 115.9(6) . .
C12 N5 Ag1 129.3(4) . 3_655
C9 N5 Ag1 114.2(4) . 3_655
C10 N6 C11 117.8(6) . .
C1 S1 Rh1 101.5(2) . .
C1 S1 Rh1 107.2(2) . 5_675
Rh1 S1 Rh1 95.96(6) . 5_675
C2 S2 Rh1 102.3(2) . .
C2 S2 Ag1 85.1(2) . .
Rh1 S2 Ag1 146.28(8) . .
C5 S3 Rh2 103.4(2) . .
C6 S4 Rh2 103.3(2) . .
C6 S4 Rh3 107.2(2) . .
Rh2 S4 Rh3 95.96(6) . .
C9 S5 Rh3 104.1(2) . .
C10 S6 Rh3 103.4(2) . .
C10 S6 Rh2 107.3(2) . .
Rh3 S6 Rh2 95.86(6) . .
N1 C1 C2 122.2(5) . .
N1 C1 S1 117.9(5) . .
C2 C1 S1 120.0(5) . .
N2 C2 C1 121.0(5) . .
N2 C2 S2 117.2(5) . .
C1 C2 S2 121.8(5) . .
C4 C3 N2 124.1(6) . .
C3 C4 N1 122.4(6) . .
N3 C5 C6 120.0(5) . .
N3 C5 S3 116.6(4) . .
C6 C5 S3 123.4(5) . .
N4 C6 C5 122.9(5) . .
N4 C6 S4 116.5(4) . .
C5 C6 S4 120.5(4) . .
N4 C7 C8 122.9(6) . .
N3 C8 C7 121.1(6) . .
N5 C9 C10 120.5(6) . .
N5 C9 S5 116.5(5) . .
C10 C9 S5 123.0(5) . .
N6 C10 C9 121.2(6) . .
N6 C10 S6 118.7(5) . .
C9 C10 S6 120.0(5) . .
N6 C11 C12 122.2(7) . .
N5 C12 C11 122.3(7) . .
C17 C13 C14 107.2(8) . .
C17 C13 C18 125.7(8) . .
C14 C13 C18 127.0(7) . .
C17 C13 Rh1 70.0(4) . .
C14 C13 Rh1 69.9(4) . .
C18 C13 Rh1 127.0(6) . .
C15 C14 C13 108.9(7) . .
C15 C14 C19 125.9(8) . .
C13 C14 C19 124.6(7) . .
C15 C14 Rh1 70.1(4) . .
C13 C14 Rh1 72.0(4) . .
C19 C14 Rh1 130.8(5) . .
C14 C15 C16 108.0(8) . .
C14 C15 C20 124.3(8) . .
C16 C15 C20 127.7(9) . .
C14 C15 Rh1 72.4(4) . .
C16 C15 Rh1 69.8(4) . .
C20 C15 Rh1 124.3(6) . .
C15 C16 C17 107.9(7) . .
C15 C16 C21 127.7(10) . .
C17 C16 C21 124.3(9) . .
C15 C16 Rh1 71.5(4) . .
C17 C16 Rh1 72.4(5) . .
C21 C16 Rh1 125.5(6) . .
C13 C17 C16 108.0(8) . .
C13 C17 C22 126.4(10) . .
C16 C17 C22 125.5(9) . .
C13 C17 Rh1 72.5(4) . .
C16 C17 Rh1 68.8(4) . .
C22 C17 Rh1 127.9(7) . .
C27 C23 C24 107.8(8) . .
C27 C23 C28 121.3(11) . .
C24 C23 C28 130.6(11) . .
C27 C23 Rh2 74.2(5) . .
C24 C23 Rh2 70.3(5) . .
C28 C23 Rh2 126.1(7) . .
C25 C24 C23 103.5(8) . .
C25 C24 C29 132.3(13) . .
C23 C24 C29 124.2(13) . .
C25 C24 Rh2 70.5(4) . .
C23 C24 Rh2 70.0(4) . .
C29 C24 Rh2 124.5(8) . .
C26 C25 C24 108.3(9) . .
C26 C25 C30 129.3(12) . .
C24 C25 C30 122.3(12) . .
C26 C25 Rh2 72.1(5) . .
C24 C25 Rh2 70.2(4) . .
C30 C25 Rh2 126.4(6) . .
C27 C26 C25 111.6(11) . .
C27 C26 C31 127.4(14) . .
C25 C26 C31 120.4(12) . .
C27 C26 Rh2 74.9(7) . .
C25 C26 Rh2 70.7(5) . .
C31 C26 Rh2 128.7(7) . .
C26 C27 C23 108.6(11) . .
C26 C27 C32 126.4(14) . .
C23 C27 C32 125.0(12) . .
C26 C27 Rh2 70.3(6) . .
C23 C27 Rh2 67.9(6) . .
C32 C27 Rh2 127.2(8) . .
C37 C33 C34 107.8(5) . .
C37 C33 C38 124.9(6) . .
C34 C33 C38 127.2(6) . .
C37 C33 Rh3 71.3(4) . .
C34 C33 Rh3 72.2(4) . .
C38 C33 Rh3 124.5(5) . .
C35 C34 C33 108.7(6) . .
C35 C34 C39 126.1(6) . .
C33 C34 C39 125.2(6) . .
C35 C34 Rh3 70.9(4) . .
C33 C34 Rh3 69.5(4) . .
C39 C34 Rh3 127.5(5) . .
C34 C35 C36 107.9(6) . .
C34 C35 C40 126.5(6) . .
C36 C35 C40 125.6(6) . .
C34 C35 Rh3 72.1(4) . .
C36 C35 Rh3 68.7(3) . .
C40 C35 Rh3 126.2(5) . .
C37 C36 C35 107.5(6) . .
C37 C36 C41 125.1(6) . .
C35 C36 C41 127.0(6) . .
C37 C36 Rh3 72.1(4) . .
C35 C36 Rh3 72.6(4) . .
C41 C36 Rh3 126.9(5) . .
C33 C37 C36 108.0(6) . .
C33 C37 C42 125.8(6) . .
C36 C37 C42 126.0(6) . .
C33 C37 Rh3 70.9(4) . .
C36 C37 Rh3 69.3(4) . .
C42 C37 Rh3 129.2(5) . .

loop_
_geom_bond_atom_site_label_1
_geom_bond_atom_site_label_2
_geom_bond_distance
_geom_bond_site_symmetry_2
Ag1 N5 2.215(5) 3_655
Ag1 N3 2.263(5) .
Ag1 N2 2.631(5) .
Ag1 S2 2.7288(16) .
Rh1 C16 2.137(8) .
Rh1 C15 2.159(7) .
Rh1 C17 2.184(8) .
Rh1 C14 2.188(6) .
Rh1 C13 2.216(7) .
Rh1 S2 2.3656(16) .
Rh1 S1 2.3681(16) .
Rh1 S1 2.4084(18) 5_675
Rh2 C23 2.152(8) .
Rh2 C24 2.157(8) .
Rh2 C25 2.161(7) .
Rh2 C26 2.180(10) .
Rh2 C27 2.236(11) .
Rh2 S4 2.3468(17) .
Rh2 S3 2.3491(19) .
Rh2 S6 2.4097(17) .
Rh3 C36 2.139(6) .
Rh3 C33 2.170(6) .
Rh3 C37 2.176(6) .
Rh3 C35 2.191(6) .
Rh3 C34 2.207(6) .
Rh3 S5 2.3286(16) .
Rh3 S6 2.3530(16) .
Rh3 S4 2.4117(17) .
N1 C1 1.330(8) .
N1 C4 1.344(9) .
N2 C3 1.341(8) .
N2 C2 1.344(7) .
N3 C8 1.338(7) .
N3 C5 1.342(7) .
N4 C6 1.337(7) .
N4 C7 1.353(8) .
N5 C12 1.331(8) .
N5 C9 1.359(8) .
N5 Ag1 2.215(5) 3_655
N6 C10 1.307(8) .
N6 C11 1.322(9) .
S1 C1 1.772(6) .
S1 Rh1 2.4082(18) 5_675
S2 C2 1.725(6) .
S3 C5 1.730(6) .
S4 C6 1.768(6) .
S5 C9 1.734(7) .
S6 C10 1.768(6) .
C1 C2 1.411(9) .
C3 C4 1.340(10) .
C5 C6 1.391(8) .
C7 C8 1.364(8) .
C9 C10 1.405(8) .
C11 C12 1.355(10) .
C13 C17 1.413(11) .
C13 C14 1.439(11) .
C13 C18 1.468(11) .
C14 C15 1.398(11) .
C14 C19 1.515(10) .
C15 C16 1.424(11) .
C15 C20 1.516(12) .
C16 C17 1.435(13) .
C16 C21 1.495(11) .
C17 C22 1.515(12) .
C23 C27 1.426(15) .
C23 C24 1.464(14) .
C23 C28 1.507(13) .
C24 C25 1.454(12) .
C24 C29 1.524(16) .
C25 C26 1.386(14) .
C25 C30 1.505(13) .
C26 C27 1.323(12) .
C26 C31 1.582(16) .
C27 C32 1.457(17) .
C33 C37 1.408(9) .
C33 C34 1.435(9) .
C33 C38 1.512(9) .
C34 C35 1.393(9) .
C34 C39 1.505(10) .
C35 C36 1.438(9) .
C35 C40 1.487(9) .
C36 C37 1.429(9) .
C36 C41 1.510(10) .
C37 C42 1.513(10) .

loop_
_geom_torsion_atom_site_label_1
_geom_torsion_atom_site_label_2
_geom_torsion_atom_site_label_3
_geom_torsion_atom_site_label_4
_geom_torsion
_geom_torsion_site_symmetry_1
C4 N1 C1 C2 -0.1(9) .
C4 N1 C1 S1 178.4(5) .
Rh1 S1 C1 N1 159.4(5) .
Rh1 S1 C1 N1 -100.6(5) 5_675
Rh1 S1 C1 C2 -22.0(5) .
Rh1 S1 C1 C2 77.9(5) 5_675
C3 N2 C2 C1 2.0(8) .
Ag1 N2 C2 C1 -166.6(5) .
C3 N2 C2 S2 -178.2(4) .
Ag1 N2 C2 S2 13.2(5) .
N1 C1 C2 N2 -0.5(9) .
S1 C1 C2 N2 -179.0(5) .
N1 C1 C2 S2 179.6(5) .
S1 C1 C2 S2 1.2(8) .
Rh1 S2 C2 N2 -159.4(4) .
Ag1 S2 C2 N2 -12.7(4) .
Rh1 S2 C2 C1 20.5(5) .
Ag1 S2 C2 C1 167.1(5) .
C2 N2 C3 C4 -3.0(9) .
Ag1 N2 C3 C4 156.4(6) .
N2 C3 C4 N1 2.6(11) .
C1 N1 C4 C3 -0.9(10) .
C8 N3 C5 C6 -1.5(8) .
Ag1 N3 C5 C6 -174.8(4) .
C8 N3 C5 S3 178.1(4) .
Ag1 N3 C5 S3 4.8(6) .
Rh2 S3 C5 N3 -172.9(4) .
Rh2 S3 C5 C6 6.7(6) .
C7 N4 C6 C5 1.8(8) .
C7 N4 C6 S4 178.4(4) .
N3 C5 C6 N4 0.3(9) .
S3 C5 C6 N4 -179.3(5) .
N3 C5 C6 S4 -176.1(4) .
S3 C5 C6 S4 4.3(7) .
Rh2 S4 C6 N4 170.6(4) .
Rh3 S4 C6 N4 -88.7(4) .
Rh2 S4 C6 C5 -12.7(5) .
Rh3 S4 C6 C5 88.0(5) .
C6 N4 C7 C8 -2.8(9) .
C5 N3 C8 C7 0.6(8) .
Ag1 N3 C8 C7 172.8(4) .
N4 C7 C8 N3 1.7(9) .
C12 N5 C9 C10 -4.0(9) .
Ag1 N5 C9 C10 168.1(5) 3_655
C12 N5 C9 S5 176.1(6) .
Ag1 N5 C9 S5 -11.8(6) 3_655
Rh3 S5 C9 N5 -175.6(4) .
Rh3 S5 C9 C10 4.5(6) .
C11 N6 C10 C9 1.3(11) .
C11 N6 C10 S6 176.9(6) .
N5 C9 C10 N6 2.3(10) .
S5 C9 C10 N6 -177.8(5) .
N5 C9 C10 S6 -173.2(5) .
S5 C9 C10 S6 6.7(8) .
Rh3 S6 C10 N6 170.6(5) .
Rh2 S6 C10 N6 -88.8(5) .
Rh3 S6 C10 C9 -13.7(6) .
Rh2 S6 C10 C9 86.9(5) .
C10 N6 C11 C12 -3.1(12) .
C9 N5 C12 C11 2.3(12) .
Ag1 N5 C12 C11 -168.3(6) 3_655
N6 C11 C12 N5 1.2(14) .
C17 C13 C14 C15 0.3(8) .
C18 C13 C14 C15 -177.6(8) .
Rh1 C13 C14 C15 60.7(5) .
C17 C13 C14 C19 172.1(7) .
C18 C13 C14 C19 -5.9(12) .
Rh1 C13 C14 C19 -127.6(7) .
C17 C13 C14 Rh1 -60.4(5) .
C18 C13 C14 Rh1 121.7(8) .
C13 C14 C15 C16 -0.8(8) .
C19 C14 C15 C16 -172.4(7) .
Rh1 C14 C15 C16 61.1(5) .
C13 C14 C15 C20 178.2(7) .
C19 C14 C15 C20 6.6(12) .
Rh1 C14 C15 C20 -119.9(8) .
C13 C14 C15 Rh1 -61.9(5) .
C19 C14 C15 Rh1 126.5(7) .
C14 C15 C16 C17 1.0(9) .
C20 C15 C16 C17 -178.0(8) .
Rh1 C15 C16 C17 63.7(6) .
C14 C15 C16 C21 176.2(8) .
C20 C15 C16 C21 -2.7(14) .
Rh1 C15 C16 C21 -121.1(9) .
C14 C15 C16 Rh1 -62.7(5) .
C20 C15 C16 Rh1 118.3(8) .
C14 C13 C17 C16 0.3(9) .
C18 C13 C17 C16 178.3(8) .
Rh1 C13 C17 C16 -60.0(5) .
C14 C13 C17 C22 -175.2(8) .
C18 C13 C17 C22 2.8(14) .
Rh1 C13 C17 C22 124.6(9) .
C14 C13 C17 Rh1 60.3(5) .
C18 C13 C17 Rh1 -121.8(8) .
C15 C16 C17 C13 -0.8(9) .
C21 C16 C17 C13 -176.2(8) .
Rh1 C16 C17 C13 62.3(6) .
C15 C16 C17 C22 174.7(8) .
C21 C16 C17 C22 -0.7(14) .
Rh1 C16 C17 C22 -122.2(9) .
C15 C16 C17 Rh1 -63.1(5) .
C21 C16 C17 Rh1 121.5(8) .
C27 C23 C24 C25 -2.3(10) .
C28 C23 C24 C25 -175.8(10) .
Rh2 C23 C24 C25 63.0(6) .
C27 C23 C24 C29 176.0(10) .
C28 C23 C24 C29 2.4(16) .
Rh2 C23 C24 C29 -118.7(10) .
C27 C23 C24 Rh2 -65.3(6) .
C28 C23 C24 Rh2 121.1(11) .
C23 C24 C25 C26 -0.2(9) .
C29 C24 C25 C26 -178.3(11) .
Rh2 C24 C25 C26 62.4(6) .
C23 C24 C25 C30 176.1(8) .
C29 C24 C25 C30 -1.9(16) .
Rh2 C24 C25 C30 -121.2(8) .
C23 C24 C25 Rh2 -62.7(5) .
C29 C24 C25 Rh2 119.3(12) .
C24 C25 C26 C27 2.9(11) .
C30 C25 C26 C27 -173.1(9) .
Rh2 C25 C26 C27 64.1(7) .
C24 C25 C26 C31 174.6(8) .
C30 C25 C26 C31 -1.5(14) .
Rh2 C25 C26 C31 -124.2(9) .
C24 C25 C26 Rh2 -61.2(6) .
C30 C25 C26 Rh2 122.8(9) .
C25 C26 C27 C23 -4.4(12) .
C31 C26 C27 C23 -175.3(9) .
Rh2 C26 C27 C23 57.2(7) .
C25 C26 C27 C32 176.2(10) .
C31 C26 C27 C32 5.3(18) .
Rh2 C26 C27 C32 -122.2(12) .
C25 C26 C27 Rh2 -61.6(7) .
C31 C26 C27 Rh2 127.5(10) .
C24 C23 C27 C26 4.1(11) .
C28 C23 C27 C26 178.4(9) .
Rh2 C23 C27 C26 -58.6(7) .
C24 C23 C27 C32 -176.5(10) .
C28 C23 C27 C32 -2.2(16) .
Rh2 C23 C27 C32 120.8(11) .
C24 C23 C27 Rh2 62.7(6) .
C28 C23 C27 Rh2 -123.0(9) .
C37 C33 C34 C35 -2.5(7) .
C38 C33 C34 C35 -179.4(6) .
Rh3 C33 C34 C35 60.4(5) .
C37 C33 C34 C39 175.0(6) .
C38 C33 C34 C39 -1.8(11) .
Rh3 C33 C34 C39 -122.1(7) .
C37 C33 C34 Rh3 -62.8(4) .
C38 C33 C34 Rh3 120.3(7) .
C33 C34 C35 C36 0.1(7) .
C39 C34 C35 C36 -177.4(6) .
Rh3 C34 C35 C36 59.6(4) .
C33 C34 C35 C40 178.3(6) .
C39 C34 C35 C40 0.8(11) .
Rh3 C34 C35 C40 -122.2(7) .
C33 C34 C35 Rh3 -59.5(4) .
C39 C34 C35 Rh3 123.0(7) .
C34 C35 C36 C37 2.3(7) .
C40 C35 C36 C37 -176.0(6) .
Rh3 C35 C36 C37 64.1(4) .
C34 C35 C36 C41 174.7(7) .
C40 C35 C36 C41 -3.5(11) .
Rh3 C35 C36 C41 -123.5(8) .
C34 C35 C36 Rh3 -61.8(4) .
C40 C35 C36 Rh3 120.0(6) .
C34 C33 C37 C36 3.9(7) .
C38 C33 C37 C36 -179.2(6) .
Rh3 C33 C37 C36 -59.6(4) .
C34 C33 C37 C42 -171.5(6) .
C38 C33 C37 C42 5.5(11) .
Rh3 C33 C37 C42 125.0(7) .
C34 C33 C37 Rh3 63.4(4) .
C38 C33 C37 Rh3 -119.6(7) .
C35 C36 C37 C33 -3.8(7) .
C41 C36 C37 C33 -176.4(7) .
Rh3 C36 C37 C33 60.6(4) .
C35 C36 C37 C42 171.5(6) .
C41 C36 C37 C42 -1.1(11) .
Rh3 C36 C37 C42 -124.0(7) .
C35 C36 C37 Rh3 -64.4(4) .
C41 C36 C37 Rh3 123.0(7) .

loop_
_platon_squeeze_void_nr
_platon_squeeze_void_average_x
_platon_squeeze_void_average_y
_platon_squeeze_void_average_z
_platon_squeeze_void_volume
_platon_squeeze_void_count_electrons
1 -0.003 -0.020 -0.010 4292.3 1851.8
